data_8101465
loop_
_publ_author_name
'Thu\'ery, Pierre'
'Nierlich, Martine'
'Abidi, Rym'
'Asfari, Zouhair'
'Vicens, Jacques'

_publ_section_title
;
Crystal structure of 1,3-bis(diethoxyphosphoryl)-2,4-bis(ethylacetate)-
p-tert-butylcalix[4]arene, C60H86O14P2
;
_journal_issue 2
_journal_name_full 'Zeitschrift f\"ur Kristallographie - New Crystal Structures'
_journal_page_first 154
_journal_page_last 156
_journal_volume 214
_journal_year 1999
_chemical_formula_sum 'C60 H86 O14 P2'
_chemical_formula_weight 1093.23
_space_group_IT_number 14
_symmetry_cell_setting monoclinic
_symmetry_space_group_name_Hall '-P 2yn'
_symmetry_space_group_name_H-M 'P 1 21/n 1'
_cell_angle_alpha 90.00
_cell_angle_beta 95.424(10)
_cell_angle_gamma 90.00
_cell_formula_units_Z 4
_cell_length_a 13.5594(6)
_cell_length_b 21.164(2)
_cell_length_c 21.365(2)
_cell_measurement_temperature 123(2)
_cell_volume 6104(2)
_diffrn_ambient_temperature 123(2)
_exptl_crystal_density_diffrn 1.190
_refine_diff_density_rms 0.056
_refine_ls_R_factor_obs 0.0564
_refine_ls_wR_factor_obs 0.1142
_cod_depositor_comments
;
The following automatic conversions were performed:
'_symmetry_cell_setting' value 'Monoclinic' changed to 'monoclinic'
according to '/home/saulius/struct/CIF-dictionaries/cif_core.dic'
dictionary named 'cif_core.dic' version 2.4.1 from 2010-06-29.

Automatic conversion script
Id: cif_fix_enum 1527 2010-12-29 10:47:43Z saulius 
;
_cod_original_sg_symbol_H-M 'P 21/n'
_cod_database_code 8101465

loop_
_symmetry_equiv_pos_as_xyz
'x, y, z'
'-x+1/2, y+1/2, -z+1/2'
'-x, -y, -z'
'x-1/2, -y-1/2, z-1/2'

loop_
_atom_site_aniso_label
_atom_site_aniso_U_11
_atom_site_aniso_U_22
_atom_site_aniso_U_33
_atom_site_aniso_U_23
_atom_site_aniso_U_13
_atom_site_aniso_U_12
P1 0.0238(4) 0.0318(7) 0.0338(6) -0.0050(5) 0.0014(4) 0.0015(4)
P2 0.0301(5) 0.0240(6) 0.0267(5) 0.0018(5) 0.0029(4) -0.0024(4)
O1 0.0218(11) 0.0273(15) 0.0269(13) -0.0022(11) 0.0032(9) -0.0001(10)
O2 0.0378(13) 0.027(2) 0.053(2) -0.0018(13) -0.0050(12) 0.0027(11)
O3 0.0337(13) 0.035(2) 0.035(2) -0.0066(13) -0.0075(11) 0.0055(11)
O4 0.0330(12) 0.053(2) 0.049(2) -0.0062(15) 0.0189(12) -0.0004(12)
O5 0.0373(13) 0.026(2) 0.0228(14) -0.0040(12) 0.0049(10) -0.0009(11)
O6 0.0439(14) 0.030(2) 0.044(2) 0.0024(14) -0.0046(12) -0.0036(13)
O7 0.0399(14) 0.062(2) 0.056(2) 0.033(2) 0.0125(13) 0.0016(13)
O8 0.0260(11) 0.028(2) 0.0243(13) 0.0024(11) 0.0026(10) -0.0002(10)
O9 0.0324(12) 0.035(2) 0.0377(15) 0.0024(13) 0.0065(10) -0.0035(11)
O10 0.0408(13) 0.027(2) 0.0244(14) 0.0016(12) -0.0035(10) -0.0029(11)
O11 0.0336(12) 0.0202(15) 0.038(2) 0.0007(12) 0.0022(10) -0.0011(10)
O12 0.0297(12) 0.0232(15) 0.0294(14) -0.0009(11) 0.0020(10) -0.0044(10)
O13 0.0441(14) 0.068(2) 0.030(2) 0.0030(15) -0.0001(12) -0.0037(14)
O14 0.0353(13) 0.043(2) 0.0327(15) 0.0049(13) 0.0048(11) -0.0105(12)
C1 0.022(2) 0.023(2) 0.022(2) 0.001(2) 0.0018(14) 0.0034(14)
C2 0.025(2) 0.020(2) 0.021(2) 0.002(2) -0.0038(14) 0.0040(15)
C3 0.023(2) 0.020(2) 0.036(2) 0.005(2) -0.0025(15) -0.0002(15)
C4 0.024(2) 0.022(2) 0.029(2) 0.005(2) 0.0020(14) 0.0054(15)
C5 0.029(2) 0.027(2) 0.021(2) 0.001(2) 0.0016(14) 0.003(2)
C6 0.023(2) 0.026(2) 0.022(2) 0.001(2) -0.0010(14) 0.0028(15)
C7 0.031(2) 0.035(3) 0.033(2) -0.001(2) 0.010(2) 0.001(2)
C8 0.053(2) 0.089(4) 0.040(3) 0.001(3) 0.021(2) -0.002(2)
C9 0.035(2) 0.043(3) 0.061(3) -0.003(2) 0.021(2) -0.006(2)
C10 0.038(2) 0.046(3) 0.080(3) -0.002(3) 0.018(2) 0.007(2)
C11 0.027(2) 0.028(2) 0.024(2) 0.000(2) -0.0001(14) -0.001(2)
C12 0.025(2) 0.022(2) 0.024(2) 0.001(2) -0.0007(14) -0.0028(14)
C13 0.028(2) 0.020(2) 0.026(2) -0.003(2) 0.0046(15) -0.0045(15)
C14 0.031(2) 0.020(2) 0.028(2) -0.001(2) 0.0047(15) -0.0025(15)
C15 0.033(2) 0.023(2) 0.034(2) 0.001(2) 0.006(2) 0.001(2)
C16 0.038(2) 0.026(2) 0.025(2) -0.002(2) 0.006(2) 0.000(2)
C17 0.033(2) 0.027(2) 0.027(2) 0.001(2) -0.0003(15) -0.004(2)
C18 0.054(2) 0.033(3) 0.026(2) -0.001(2) 0.009(2) 0.011(2)
C19 0.132(4) 0.048(3) 0.069(4) 0.004(3) 0.064(3) 0.014(3)
C20 0.084(3) 0.108(5) 0.071(4) -0.059(3) -0.025(3) 0.034(3)
C21 0.090(3) 0.042(3) 0.041(3) -0.006(2) 0.013(2) 0.022(2)
C22 0.032(2) 0.020(2) 0.027(2) -0.001(2) 0.0033(15) 0.0045(15)
C23 0.032(2) 0.022(2) 0.027(2) 0.007(2) -0.002(2) 0.0032(15)
C24 0.025(2) 0.026(2) 0.024(2) 0.008(2) -0.0004(15) 0.002(2)
C25 0.032(2) 0.024(2) 0.022(2) 0.006(2) -0.0042(15) 0.003(2)
C26 0.029(2) 0.026(2) 0.035(2) 0.010(2) -0.004(2) -0.004(2)
C27 0.029(2) 0.036(3) 0.028(2) 0.010(2) 0.004(2) 0.002(2)
C28 0.037(2) 0.030(2) 0.025(2) 0.003(2) 0.002(2) 0.007(2)
C29 0.030(2) 0.054(3) 0.041(3) 0.015(2) 0.005(2) 0.001(2)
C30 0.047(2) 0.080(4) 0.060(3) 0.023(3) 0.008(2) -0.020(2)
C31 0.042(2) 0.091(4) 0.065(3) 0.002(3) 0.025(2) 0.006(2)
C32 0.032(2) 0.106(4) 0.059(3) 0.018(3) 0.004(2) 0.008(2)
C33 0.032(2) 0.033(2) 0.023(2) 0.002(2) -0.0042(15) -0.001(2)
C34 0.033(2) 0.023(2) 0.020(2) 0.002(2) 0.0002(14) -0.001(2)
C35 0.028(2) 0.021(2) 0.022(2) -0.005(2) 0.0019(14) -0.0050(15)
C36 0.024(2) 0.020(2) 0.021(2) -0.002(2) 0.0021(13) 0.0045(14)
C37 0.025(2) 0.024(2) 0.028(2) 0.000(2) 0.0027(14) 0.0009(15)
C38 0.026(2) 0.028(2) 0.024(2) -0.004(2) 0.0039(14) -0.0035(15)
C39 0.026(2) 0.029(2) 0.029(2) -0.003(2) -0.0027(14) 0.001(2)
C40 0.026(2) 0.027(2) 0.039(2) 0.002(2) 0.000(2) -0.003(2)
C41 0.043(2) 0.039(3) 0.129(5) 0.003(3) -0.017(3) -0.010(2)
C42 0.047(2) 0.062(4) 0.141(5) -0.014(4) 0.033(3) -0.015(2)
C43 0.111(4) 0.093(4) 0.052(3) 0.003(3) -0.024(3) -0.055(3)
C44 0.029(2) 0.020(2) 0.026(2) 0.003(2) -0.0014(14) 0.0022(15)
C45 0.035(2) 0.047(3) 0.037(2) 0.003(2) -0.007(2) 0.005(2)
C46 0.038(2) 0.059(3) 0.046(3) 0.003(2) -0.007(2) 0.007(2)
C47 0.047(2) 0.089(4) 0.052(3) -0.018(3) 0.013(2) 0.014(2)
C48 0.083(3) 0.173(7) 0.062(4) -0.045(4) -0.009(3) 0.051(4)
C49 0.044(2) 0.030(2) 0.032(2) -0.002(2) 0.017(2) 0.006(2)
C50 0.036(2) 0.036(3) 0.026(2) 0.005(2) -0.002(2) -0.005(2)
C53 0.052(2) 0.033(3) 0.027(2) 0.012(2) -0.001(2) 0.000(2)
C54 0.050(2) 0.046(3) 0.026(2) 0.003(2) -0.002(2) -0.008(2)
C55 0.043(2) 0.021(2) 0.035(2) -0.002(2) -0.005(2) 0.000(2)
C56 0.048(2) 0.034(3) 0.038(2) 0.008(2) -0.003(2) -0.010(2)
C57 0.030(2) 0.032(2) 0.036(2) 0.005(2) 0.003(2) -0.005(2)
C58 0.037(2) 0.034(3) 0.028(2) -0.009(2) 0.003(2) -0.001(2)
C59 0.050(2) 0.047(3) 0.029(2) 0.006(2) 0.015(2) -0.006(2)
C60 0.058(2) 0.062(3) 0.048(3) 0.001(2) 0.018(2) -0.021(2)

loop_
_atom_site_label
_atom_site_type_symbol
_atom_site_fract_x
_atom_site_fract_y
_atom_site_fract_z
_atom_site_U_iso_or_equiv
_atom_site_thermal_displace_type
_atom_site_occupancy
_atom_site_calc_flag
_atom_site_refinement_flags
_atom_site_disorder_group
P1 P 0.50320(6) -0.25689(5) 0.30745(4) 0.0299(2) Uani 1 d . .
P2 P 0.20582(6) -0.00085(5) 0.06914(4) 0.0269(2) Uani 1 d . .
O1 O 0.41485(13) -0.21284(11) 0.28036(10) 0.0252(6) Uani 1 d . .
O2 O 0.48163(15) -0.32374(12) 0.31318(12) 0.0396(7) Uani 1 d . .
O3 O 0.53907(14) -0.22216(11) 0.37031(10) 0.0354(6) Uani 1 d . .
O4 O 0.58091(15) -0.23990(13) 0.26069(12) 0.0438(7) Uani 1 d . .
O5 O 0.31130(14) -0.05891(11) 0.24602(10) 0.0285(6) Uani 1 d . .
O6 O 0.3769(2) 0.05955(12) 0.19959(12) 0.0396(7) Uani 1 d . .
O7 O 0.5079(2) 0.00766(14) 0.16676(12) 0.0524(8) Uani 1 d D .
O8 O 0.19733(13) -0.04476(11) 0.12786(10) 0.0260(6) Uani 1 d . .
O9 O 0.30964(14) 0.00711(11) 0.05795(11) 0.0348(6) Uani 1 d . .
O10 O 0.13675(15) -0.03483(11) 0.01715(10) 0.0311(6) Uani 1 d . .
O11 O 0.14748(14) 0.06174(11) 0.07924(11) 0.0308(6) Uani 1 d . .
O12 O 0.23892(14) -0.18742(10) 0.16374(10) 0.0275(6) Uani 1 d . .
O13 O 0.2901(2) -0.16273(13) 0.03615(11) 0.0475(7) Uani 1 d . .
O14 O 0.4417(2) -0.14726(12) 0.08574(11) 0.0370(6) Uani 1 d . .
C1 C 0.3268(2) -0.2105(2) 0.31187(15) 0.0223(8) Uani 1 d . .
C2 C 0.2510(2) -0.2531(2) 0.29485(14) 0.0225(8) Uani 1 d . .
C3 C 0.1677(2) -0.2502(2) 0.3285(2) 0.0266(8) Uani 1 d . .
H3 H 0.1161(2) -0.2784(2) 0.3184(2) 0.032 Uiso 1 calc R .
C4 C 0.1587(2) -0.2072(2) 0.3763(2) 0.0251(8) Uani 1 d . .
C5 C 0.2359(2) -0.1637(2) 0.38826(15) 0.0257(8) Uani 1 d . .
H5 H 0.2305(2) -0.1336(2) 0.41941(15) 0.031 Uiso 1 calc R .
C6 C 0.3194(2) -0.1633(2) 0.35627(15) 0.0240(8) Uani 1 d . .
C7 C 0.0692(2) -0.2032(2) 0.4144(2) 0.0326(9) Uani 1 d . .
C8 C 0.1014(3) -0.2130(2) 0.4840(2) 0.0596(13) Uani 1 d . .
H8A H 0.1324(18) -0.2536(5) 0.4900(2) 0.089 Uiso 1 calc R .
H8B H 0.0445(4) -0.2109(13) 0.5074(2) 0.089 Uiso 1 calc R .
H8C H 0.1476(15) -0.1805(7) 0.4983(3) 0.089 Uiso 1 calc R .
C9 C -0.0088(2) -0.2523(2) 0.3943(2) 0.0453(11) Uani 1 d . .
H9A H -0.0329(12) -0.2454(7) 0.3511(4) 0.068 Uiso 1 calc R .
H9B H -0.0626(8) -0.2489(7) 0.4202(7) 0.068 Uiso 1 calc R .
H9C H 0.0198(5) -0.2938(2) 0.3988(10) 0.068 Uiso 1 calc R .
C10 C 0.0235(2) -0.1370(2) 0.4051(2) 0.0541(12) Uani 1 d . .
H10A H 0.0683(8) -0.1061(2) 0.4245(10) 0.081 Uiso 1 calc R .
H10B H -0.0380(10) -0.1354(4) 0.4240(10) 0.081 Uiso 1 calc R .
H10C H 0.0115(17) -0.1281(5) 0.3609(2) 0.081 Uiso 1 calc R .
C11 C 0.3930(2) -0.1091(2) 0.3662(2) 0.0269(8) Uani 1 d . .
H11A H 0.4281(2) -0.1118(2) 0.4078(2) 0.032 Uiso 1 calc R .
H11B H 0.4412(2) -0.1115(2) 0.3355(2) 0.032 Uiso 1 calc R .
C12 C 0.3371(2) -0.0475(2) 0.3591(2) 0.0237(8) Uani 1 d . .
C13 C 0.2925(2) -0.0274(2) 0.3008(2) 0.0246(8) Uani 1 d . .
C14 C 0.2191(2) 0.0191(2) 0.2964(2) 0.0263(8) Uani 1 d . .
C15 C 0.2004(2) 0.0505(2) 0.3510(2) 0.0297(9) Uani 1 d . .
H15 H 0.1524(2) 0.0821(2) 0.3484(2) 0.036 Uiso 1 calc R .
C16 C 0.2505(2) 0.0369(2) 0.4100(2) 0.0297(9) Uani 1 d . .
C17 C 0.3168(2) -0.0132(2) 0.4121(2) 0.0290(9) Uani 1 d . .
H17 H 0.3493(2) -0.0244(2) 0.4507(2) 0.035 Uiso 1 calc R .
C18 C 0.2299(3) 0.0717(2) 0.4703(2) 0.0372(10) Uani 1 d . .
C19 C 0.1679(4) 0.0298(2) 0.5080(2) 0.080(2) Uani 1 d . .
H19A H 0.2003(12) -0.0102(6) 0.5151(13) 0.119 Uiso 1 calc R .
H19B H 0.1041(9) 0.0234(12) 0.4853(7) 0.119 Uiso 1 calc R .
H19C H 0.1597(20) 0.0495(7) 0.5477(6) 0.119 Uiso 1 calc R .
C20 C 0.3295(3) 0.0864(3) 0.5100(2) 0.090(2) Uani 1 d . .
H20A H 0.3640(13) 0.0476(3) 0.5203(15) 0.135 Uiso 1 calc R .
H20B H 0.3163(3) 0.1076(16) 0.5480(8) 0.135 Uiso 1 calc R .
H20C H 0.3696(12) 0.1129(14) 0.4862(7) 0.135 Uiso 1 calc R .
C21 C 0.1798(3) 0.1351(2) 0.4567(2) 0.0573(12) Uani 1 d . .
H21A H 0.2202(9) 0.1606(5) 0.4321(10) 0.086 Uiso 1 calc R .
H21B H 0.1713(17) 0.1562(5) 0.4956(2) 0.086 Uiso 1 calc R .
H21C H 0.1163(8) 0.1285(2) 0.4337(10) 0.086 Uiso 1 calc R .
C22 C 0.1617(2) 0.0345(2) 0.23389(15) 0.0266(8) Uani 1 d . .
H22A H 0.2084(2) 0.0429(2) 0.20320(15) 0.032 Uiso 1 calc R .
H22B H 0.1239(2) 0.0728(2) 0.23862(15) 0.032 Uiso 1 calc R .
C23 C 0.0911(2) -0.0175(2) 0.2086(2) 0.0272(9) Uani 1 d . .
C24 C 0.1095(2) -0.0549(2) 0.1575(2) 0.0252(8) Uani 1 d . .
C25 C 0.0478(2) -0.1048(2) 0.1371(2) 0.0262(8) Uani 1 d . .
C26 C -0.0392(2) -0.1124(2) 0.1665(2) 0.0304(9) Uani 1 d . .
H26 H -0.0824(2) -0.1448(2) 0.1528(2) 0.036 Uiso 1 calc R .
C27 C -0.0643(2) -0.0740(2) 0.2153(2) 0.0308(9) Uani 1 d . .
C28 C 0.0032(2) -0.0282(2) 0.2363(2) 0.0304(9) Uani 1 d . .
H28 H -0.0103(2) -0.0033(2) 0.2703(2) 0.036 Uiso 1 calc R .
C29 C -0.1662(2) -0.0828(2) 0.2408(2) 0.0417(11) Uani 1 d . .
C30 C -0.1785(3) -0.1508(2) 0.2634(2) 0.0622(14) Uani 1 d . .
H30A H -0.2436(8) -0.1561(4) 0.2768(11) 0.093 Uiso 1 calc R .
H30B H -0.1299(13) -0.1594(4) 0.2979(8) 0.093 Uiso 1 calc R .
H30C H -0.1698(18) -0.1796(2) 0.2296(4) 0.093 Uiso 1 calc R .
C31 C -0.1809(3) -0.0363(2) 0.2949(2) 0.0649(14) Uani 1 d . .
H31A H -0.2440(9) -0.0440(9) 0.3105(9) 0.097 Uiso 1 calc R .
H31B H -0.1789(19) 0.0063(2) 0.2796(4) 0.097 Uiso 1 calc R .
H31C H -0.1291(12) -0.0422(9) 0.3282(5) 0.097 Uiso 1 calc R .
C32 C -0.2478(2) -0.0702(2) 0.1867(2) 0.0655(15) Uani 1 d . .
H32A H -0.3118(2) -0.0742(14) 0.2021(4) 0.098 Uiso 1 calc R .
H32B H -0.2421(14) -0.1002(9) 0.1536(6) 0.098 Uiso 1 calc R .
H32C H -0.2403(13) -0.0282(5) 0.1707(9) 0.098 Uiso 1 calc R .
C33 C 0.0712(2) -0.1514(2) 0.0867(2) 0.0297(9) Uani 1 d . .
H33A H 0.0188(2) -0.1507(2) 0.0525(2) 0.036 Uiso 1 calc R .
H33B H 0.1326(2) -0.1394(2) 0.0700(2) 0.036 Uiso 1 calc R .
C34 C 0.0810(2) -0.2171(2) 0.11421(15) 0.0256(8) Uani 1 d . .
C35 C 0.1645(2) -0.2325(2) 0.15476(15) 0.0238(8) Uani 1 d . .
C36 C 0.1696(2) -0.2883(2) 0.18905(14) 0.0215(8) Uani 1 d . .
C37 C 0.0933(2) -0.3320(2) 0.17792(15) 0.0255(8) Uani 1 d . .
H37 H 0.0972(2) -0.3703(2) 0.19949(15) 0.031 Uiso 1 calc R .
C38 C 0.0109(2) -0.3201(2) 0.1353(2) 0.0262(8) Uani 1 d . .
C39 C 0.0064(2) -0.2616(2) 0.1053(2) 0.0281(8) Uani 1 d . .
H39 H -0.0493(2) -0.2520(2) 0.0782(2) 0.034 Uiso 1 calc R .
C40 C -0.0750(2) -0.3671(2) 0.1242(2) 0.0310(9) Uani 1 d . .
C41 C -0.0514(3) -0.4314(2) 0.1498(2) 0.072(2) Uani 1 d . .
H41A H 0.0041(14) -0.4483(6) 0.1305(10) 0.108 Uiso 1 calc R .
H41B H -0.1077(8) -0.4585(4) 0.1409(13) 0.108 Uiso 1 calc R .
H41C H -0.0353(21) -0.4287(3) 0.1944(3) 0.108 Uiso 1 calc R .
C42 C -0.1638(3) -0.3405(2) 0.1516(3) 0.082(2) Uani 1 d . .
H42A H -0.1824(15) -0.3013(8) 0.1311(11) 0.123 Uiso 1 calc R .
H42B H -0.1480(8) -0.3331(14) 0.1957(4) 0.123 Uiso 1 calc R .
H42C H -0.2177(8) -0.3699(7) 0.1455(14) 0.123 Uiso 1 calc R .
C43 C -0.1029(4) -0.3756(3) 0.0526(2) 0.087(2) Uani 1 d . .
H43A H -0.1146(25) -0.3350(3) 0.0334(3) 0.131 Uiso 1 calc R .
H43B H -0.1617(15) -0.4009(14) 0.0460(2) 0.131 Uiso 1 calc R .
H43C H -0.0496(12) -0.3963(15) 0.0343(4) 0.131 Uiso 1 calc R .
C44 C 0.2530(2) -0.3003(2) 0.24125(15) 0.0254(8) Uani 1 d . .
H44A H 0.2465(2) -0.3428(2) 0.25756(15) 0.030 Uiso 1 calc R .
H44B H 0.3163(2) -0.2976(2) 0.22379(15) 0.030 Uiso 1 calc R .
C45 C 0.6016(2) -0.2543(2) 0.4196(2) 0.0404(10) Uani 1 d . .
H45A H 0.5759(2) -0.2964(2) 0.4254(2) 0.049 Uiso 1 calc R .
H45B H 0.5996(2) -0.2314(2) 0.4588(2) 0.049 Uiso 1 calc R .
C46 C 0.7069(2) -0.2589(2) 0.4039(2) 0.0482(11) Uani 1 d . .
H46A H 0.7099(3) -0.2850(10) 0.3674(7) 0.072 Uiso 1 calc R .
H46B H 0.7469(4) -0.2772(11) 0.4387(5) 0.072 Uiso 1 calc R .
H46C H 0.7312(6) -0.2174(2) 0.3956(11) 0.072 Uiso 1 calc R .
C47 C 0.6237(3) -0.2883(2) 0.2235(2) 0.0623(14) Uani 1 d . .
H47A H 0.6300(3) -0.3273(2) 0.2475(2) 0.075 Uiso 1 calc R .
H47B H 0.6894(3) -0.2754(2) 0.2145(2) 0.075 Uiso 1 calc R .
C48 C 0.5626(3) -0.2997(3) 0.1643(2) 0.107(2) Uani 1 d . .
H48A H 0.5908(18) -0.3335(14) 0.1419(10) 0.161 Uiso 1 calc R .
H48B H 0.5601(25) -0.2621(7) 0.1391(9) 0.161 Uiso 1 calc R .
H48C H 0.4967(10) -0.3111(20) 0.1730(2) 0.161 Uiso 1 calc R .
C49 C 0.4070(2) -0.0511(2) 0.2250(2) 0.0345(9) Uani 1 d . .
H49A H 0.4168(2) -0.0837(2) 0.1942(2) 0.041 Uiso 1 calc R .
H49B H 0.4562(2) -0.0575(2) 0.2604(2) 0.041 Uiso 1 calc R .
C50 C 0.4250(2) 0.0123(2) 0.1961(2) 0.0332(9) Uani 1 d . .
C51A C 0.5277(5) 0.0707(4) 0.1384(4) 0.067(3) Uiso 0.663(13) d PD .
C51B C 0.5396(7) 0.0516(6) 0.1208(5) 0.052(4) Uiso 0.429(13) d PD .
C52A C 0.6094(5) 0.1016(4) 0.1690(4) 0.071(3) Uiso 0.663(13) d PD .
C52B C 0.6374(6) 0.0804(5) 0.1286(6) 0.055(4) Uiso 0.429(13) d PD .
C53 C 0.1223(3) -0.0075(2) -0.0460(2) 0.0376(10) Uani 1 d . .
H53A H 0.1804(3) 0.0165(2) -0.0547(2) 0.045 Uiso 1 calc R .
H53B H 0.0657(3) 0.0207(2) -0.0492(2) 0.045 Uiso 1 calc R .
C54 C 0.1054(3) -0.0603(2) -0.0918(2) 0.0410(10) Uani 1 d . .
H54A H 0.0993(15) -0.0437(2) -0.1338(2) 0.061 Uiso 1 calc R .
H54B H 0.0457(9) -0.0823(6) -0.0843(7) 0.061 Uiso 1 calc R .
H54C H 0.1604(8) -0.0891(6) -0.0868(7) 0.061 Uiso 1 calc R .
C55 C 0.1947(2) 0.1223(2) 0.0956(2) 0.0334(9) Uani 1 d . .
H55A H 0.2660(2) 0.1170(2) 0.1020(2) 0.040 Uiso 1 calc R .
H55B H 0.1719(2) 0.1382(2) 0.1343(2) 0.040 Uiso 1 calc R .
C56 C 0.1692(2) 0.1682(2) 0.0435(2) 0.0404(10) Uani 1 d . .
H56A H 0.1958(14) 0.2090(3) 0.0554(4) 0.061 Uiso 1 calc R .
H56B H 0.0985(2) 0.1712(8) 0.0355(7) 0.061 Uiso 1 calc R .
H56C H 0.1969(13) 0.1541(5) 0.0063(3) 0.061 Uiso 1 calc R .
C57 C 0.3313(2) -0.2036(2) 0.1411(2) 0.0327(9) Uani 1 d . .
H57A H 0.3326(2) -0.2488(2) 0.1334(2) 0.039 Uiso 1 calc R .
H57B H 0.3844(2) -0.1939(2) 0.1733(2) 0.039 Uiso 1 calc R .
C58 C 0.3492(2) -0.1691(2) 0.0817(2) 0.0330(9) Uani 1 d . .
C59 C 0.4718(2) -0.1130(2) 0.0316(2) 0.0417(10) Uani 1 d . .
H59A H 0.4342(2) -0.0741(2) 0.0255(2) 0.050 Uiso 1 calc R .
H59B H 0.4600(2) -0.1385(2) -0.0061(2) 0.050 Uiso 1 calc R .
C60 C 0.5798(3) -0.0987(2) 0.0445(2) 0.0551(12) Uani 1 d . .
H60A H 0.6013(5) -0.0742(11) 0.0105(6) 0.083 Uiso 1 calc R .
H60B H 0.6165(3) -0.1376(2) 0.0482(13) 0.083 Uiso 1 calc R .
H60C H 0.5909(4) -0.0753(11) 0.0829(7) 0.083 Uiso 1 calc R .

loop_
_geom_bond_atom_site_label_1
_geom_bond_atom_site_label_2
_geom_bond_distance
_geom_bond_site_symmetry_2
_geom_bond_publ_flag
P1 O2 1.452(3) . ?
P1 O4 1.561(2) . ?
P1 O3 1.567(2) . ?
P1 O1 1.584(2) . ?
P2 O9 1.460(2) . ?
P2 O10 1.559(2) . ?
P2 O11 1.568(2) . ?
P2 O8 1.574(2) . ?
O1 C1 1.425(3) . ?
O3 C45 1.457(4) . ?
O4 C47 1.452(5) . ?
O5 C13 1.391(4) . ?
O5 C49 1.423(4) . ?
O6 C50 1.200(4) . ?
O7 C50 1.342(4) . ?
O7 C51B 1.446(8) . ?
O7 C51A 1.501(7) . ?
O8 C24 1.417(4) . ?
O10 C53 1.463(4) . ?
O11 C55 1.461(4) . ?
O12 C35 1.389(3) . ?
O12 C57 1.426(4) . ?
O13 C58 1.208(4) . ?
O14 C58 1.332(4) . ?
O14 C59 1.456(4) . ?
C1 C2 1.390(4) . ?
C1 C6 1.388(4) . ?
C2 C3 1.397(4) . ?
C2 C44 1.523(4) . ?
C3 C4 1.381(4) . ?
C4 C5 1.399(4) . ?
C4 C7 1.526(4) . ?
C5 C6 1.377(4) . ?
C6 C11 1.523(4) . ?
C7 C9 1.515(5) . ?
C7 C8 1.523(5) . ?
C7 C10 1.539(5) . ?
C11 C12 1.508(4) . ?
C12 C13 1.398(4) . ?
C12 C17 1.394(4) . ?
C13 C14 1.396(4) . ?
C14 C15 1.386(4) . ?
C14 C22 1.517(4) . ?
C15 C16 1.404(4) . ?
C16 C17 1.387(4) . ?
C16 C18 1.532(5) . ?
C18 C19 1.508(5) . ?
C18 C21 1.519(5) . ?
C18 C20 1.557(5) . ?
C22 C23 1.522(4) . ?
C23 C24 1.391(5) . ?
C23 C28 1.398(4) . ?
C24 C25 1.391(4) . ?
C25 C26 1.399(4) . ?
C25 C33 1.515(5) . ?
C26 C27 1.389(5) . ?
C27 C28 1.379(4) . ?
C27 C29 1.543(4) . ?
C29 C30 1.533(5) . ?
C29 C31 1.546(6) . ?
C29 C32 1.546(5) . ?
C33 C34 1.511(4) . ?
C34 C39 1.382(4) . ?
C34 C35 1.397(4) . ?
C35 C36 1.389(4) . ?
C36 C37 1.392(4) . ?
C36 C44 1.532(4) . ?
C37 C38 1.396(4) . ?
C38 C39 1.393(5) . ?
C38 C40 1.533(4) . ?
C40 C42 1.497(5) . ?
C40 C41 1.490(5) . ?
C40 C43 1.550(5) . ?
C45 C46 1.500(4) . ?
C47 C48 1.465(5) . ?
C49 C50 1.507(5) . ?
C51A C52A 1.396(7) . ?
C51B C52B 1.454(8) . ?
C53 C54 1.489(5) . ?
C55 C56 1.492(4) . ?
C57 C58 1.506(5) . ?
C59 C60 1.495(4) . ?
